data_4088834
loop_
_publ_author_name
'Walewska, Ma\/lgorzata'
'Hlina, Johann'
'Baumgartner, Judith'
'M\"uller, Thomas'
'Marschner, Christoph'

_publ_section_title
;
 Basic Reactivity Pattern of a Cyclic Disilylated Germylene.
;
_journal_issue 16
_journal_name_full Organometallics
_journal_page_first 2728
_journal_page_last 2737
_journal_paper_doi 10.1021/acs.organomet.6b00482
_journal_volume 35
_journal_year 2016
_chemical_formula_sum 'C18 H53 Br Ge Si8'
_chemical_formula_weight 646.82
_space_group_IT_number 15
_space_group_name_Hall '-C 2yc'
_space_group_name_H-M_alt 'C 1 2/c 1'
_symmetry_cell_setting monoclinic
_symmetry_space_group_name_H-M 'C 1 2/c 1'
_atom_sites_solution_hydrogens geom
_atom_sites_solution_primary direct
_atom_sites_solution_secondary difmap
_audit_creation_method SHELXL-97
_cell_angle_alpha 90.00
_cell_angle_beta 100.79(3)
_cell_angle_gamma 90.00
_cell_formula_units_Z 8
_cell_length_a 17.463(4)
_cell_length_b 9.3270(19)
_cell_length_c 43.232(9)
_cell_measurement_reflns_used 6520
_cell_measurement_temperature 100(2)
_cell_measurement_theta_max 52.023
_cell_measurement_theta_min 4.732
_cell_volume 6917(3)
_computing_cell_refinement 'Bruker SMART'
_computing_data_collection 'Bruker SMART'
_computing_data_reduction 'Bruker SAINT'
_computing_molecular_graphics 'Bruker SHELXTL'
_computing_publication_material 'Bruker SHELXTL'
_computing_structure_refinement 'SHELXL-97 (Sheldrick, 1997)'
_computing_structure_solution 'SHELXS-97 (Sheldrick, 1990)'
_diffrn_ambient_temperature 100(2)
_diffrn_measured_fraction_theta_full 0.998
_diffrn_measured_fraction_theta_max 0.998
_diffrn_measurement_device_type 'SMART APEX'
_diffrn_measurement_method '\w scans'
_diffrn_radiation_monochromator graphite
_diffrn_radiation_source 'fine-focus sealed tube'
_diffrn_radiation_type MoK\a
_diffrn_radiation_wavelength 0.71073
_diffrn_reflns_av_R_equivalents 0.0712
_diffrn_reflns_av_sigmaI/netI 0.0602
_diffrn_reflns_limit_h_max 21
_diffrn_reflns_limit_h_min -21
_diffrn_reflns_limit_k_max 11
_diffrn_reflns_limit_k_min -11
_diffrn_reflns_limit_l_max 53
_diffrn_reflns_limit_l_min -53
_diffrn_reflns_number 26817
_diffrn_reflns_theta_full 26.37
_diffrn_reflns_theta_max 26.37
_diffrn_reflns_theta_min 1.92
_exptl_absorpt_coefficient_mu 2.325
_exptl_absorpt_correction_T_max 0.8181
_exptl_absorpt_correction_T_min 0.6535
_exptl_absorpt_correction_type multi-scan
_exptl_absorpt_process_details SADABS
_exptl_crystal_colour colorless
_exptl_crystal_density_diffrn 1.242
_exptl_crystal_density_method 'not measured'
_exptl_crystal_description blocks
_exptl_crystal_F_000 2720
_exptl_crystal_size_max 0.20
_exptl_crystal_size_mid 0.12
_exptl_crystal_size_min 0.09
_refine_diff_density_max 1.030
_refine_diff_density_min -0.495
_refine_diff_density_rms 0.100
_refine_ls_extinction_method none
_refine_ls_goodness_of_fit_ref 1.117
_refine_ls_hydrogen_treatment constr
_refine_ls_matrix_type full
_refine_ls_number_parameters 299
_refine_ls_number_reflns 7076
_refine_ls_number_restraints 13
_refine_ls_restrained_S_all 1.116
_refine_ls_R_factor_all 0.0710
_refine_ls_R_factor_gt 0.0527
_refine_ls_shift/su_max 0.003
_refine_ls_shift/su_mean 0.000
_refine_ls_structure_factor_coef Fsqd
_refine_ls_weighting_details 'calc w=1/[\s^2^(Fo^2^)+(0.0459P)^2^+3.8138P] where P=(Fo^2^+2Fc^2^)/3'
_refine_ls_weighting_scheme calc
_refine_ls_wR_factor_gt 0.1058
_refine_ls_wR_factor_ref 0.1117
_reflns_number_gt 5640
_reflns_number_total 7076
_reflns_threshold_expression >2sigma(I)
_cod_data_source_file om6b00482_si_002.cif
_cod_data_source_block 9_1122j
_cod_original_cell_volume 6917(2)
_cod_original_sg_symbol_H-M C2/c
_cod_database_code 4088834

loop_
_symmetry_equiv_pos_as_xyz
'x, y, z'
'-x, y, -z+1/2'
'x+1/2, y+1/2, z'
'-x+1/2, y+1/2, -z+1/2'
'-x, -y, -z'
'x, -y, z-1/2'
'-x+1/2, -y+1/2, -z'
'x+1/2, -y+1/2, z-1/2'

loop_
_atom_site_label
_atom_site_type_symbol
_atom_site_fract_x
_atom_site_fract_y
_atom_site_fract_z
_atom_site_U_iso_or_equiv
_atom_site_adp_type
_atom_site_occupancy
_atom_site_symmetry_multiplicity
_atom_site_calc_flag
_atom_site_refinement_flags
_atom_site_disorder_assembly
_atom_site_disorder_group
Br1 Br 0.20365(4) 0.25086(7) 0.144072(14) 0.02984(18) Uani 0.8971(18) 1 d P A 1
C1 C 0.1095(8) 0.5482(12) 0.1559(3) 0.027(3) Uani 0.8971(18) 1 d P A 1
H1A H 0.1018 0.6534 0.1549 0.032 Uiso 0.8971(18) 1 calc PR A 1
H1B H 0.0634 0.5044 0.1424 0.032 Uiso 0.8971(18) 1 calc PR A 1
C2 C 0.1105(3) 0.5012(6) 0.18915(12) 0.0436(13) Uani 0.8971(18) 1 d P A 1
H2A H 0.1169 0.3969 0.1906 0.065 Uiso 0.8971(18) 1 calc PR A 1
H2B H 0.0614 0.5283 0.1954 0.065 Uiso 0.8971(18) 1 calc PR A 1
H2C H 0.1540 0.5476 0.2032 0.065 Uiso 0.8971(18) 1 calc PR A 1
Br2 Br 0.1027(9) 0.5874(13) 0.1578(3) 0.030(2) Uani 0.1029(18) 1 d P A 2
C90 C 0.199(3) 0.299(5) 0.1458(10) 0.010(12) Uani 0.1029(18) 1 d PDU A 2
H90A H 0.1612 0.2540 0.1287 0.012 Uiso 0.1029(18) 1 calc PR A 2
H90B H 0.2512 0.2585 0.1447 0.012 Uiso 0.1029(18) 1 calc PR A 2
C91 C 0.180(3) 0.258(5) 0.1757(10) 0.051(13) Uani 0.1029(18) 1 d PDU A 2
H91A H 0.2127 0.3104 0.1927 0.077 Uiso 0.1029(18) 1 calc PR A 2
H91B H 0.1877 0.1546 0.1789 0.077 Uiso 0.1029(18) 1 calc PR A 2
H91C H 0.1247 0.2810 0.1755 0.077 Uiso 0.1029(18) 1 calc PR A 2
Ge1 Ge 0.20185(2) 0.50290(4) 0.137528(9) 0.01941(12) Uani 1 1 d . . .
Si1 Si 0.18684(6) 0.55108(11) 0.08193(2) 0.0192(2) Uani 1 1 d . A .
Si2 Si 0.30896(6) 0.64669(11) 0.07699(2) 0.0213(2) Uani 1 1 d . . .
Si3 Si 0.36639(6) 0.73649(11) 0.12662(3) 0.0208(2) Uani 1 1 d . A .
Si4 Si 0.32254(6) 0.60069(11) 0.16575(2) 0.0184(2) Uani 1 1 d . A .
Si5 Si 0.08616(6) 0.72181(12) 0.06979(3) 0.0255(3) Uani 1 1 d . . .
Si6 Si 0.15767(7) 0.34552(12) 0.05046(3) 0.0249(3) Uani 1 1 d . . .
Si7 Si 0.30832(7) 0.75821(12) 0.20684(3) 0.0290(3) Uani 1 1 d . . .
Si8 Si 0.41136(6) 0.41644(12) 0.18367(3) 0.0270(3) Uani 1 1 d . . .
C3 C 0.3746(2) 0.5081(5) 0.06403(11) 0.0342(10) Uani 1 1 d . A .
H3A H 0.3498 0.4694 0.0435 0.051 Uiso 1 1 calc R . .
H3B H 0.3835 0.4303 0.0795 0.051 Uiso 1 1 calc R . .
H3C H 0.4245 0.5523 0.0623 0.051 Uiso 1 1 calc R . .
C4 C 0.3000(3) 0.7966(5) 0.04740(10) 0.0362(11) Uani 1 1 d . A .
H4A H 0.3519 0.8336 0.0464 0.054 Uiso 1 1 calc R . .
H4B H 0.2681 0.8737 0.0538 0.054 Uiso 1 1 calc R . .
H4C H 0.2751 0.7605 0.0267 0.054 Uiso 1 1 calc R . .
C5 C 0.4754(2) 0.7322(5) 0.13162(10) 0.0338(10) Uani 1 1 d . . .
H5A H 0.4920 0.7941 0.1158 0.051 Uiso 1 1 calc R A .
H5B H 0.4926 0.6337 0.1290 0.051 Uiso 1 1 calc R . .
H5C H 0.4985 0.7666 0.1527 0.051 Uiso 1 1 calc R . .
C6 C 0.3373(3) 0.9311(4) 0.12737(10) 0.0337(10) Uani 1 1 d . . .
H6A H 0.3637 0.9751 0.1471 0.051 Uiso 1 1 calc R A .
H6B H 0.2807 0.9380 0.1259 0.051 Uiso 1 1 calc R . .
H6C H 0.3523 0.9814 0.1095 0.051 Uiso 1 1 calc R . .
C7 C 0.1053(3) 0.8806(4) 0.09649(11) 0.0341(10) Uani 1 1 d . A .
H7A H 0.0607 0.9462 0.0922 0.051 Uiso 1 1 calc R . .
H7B H 0.1523 0.9301 0.0929 0.051 Uiso 1 1 calc R . .
H7C H 0.1128 0.8486 0.1184 0.051 Uiso 1 1 calc R . .
C8 C -0.0091(2) 0.6384(5) 0.07397(11) 0.0349(11) Uani 1 1 d . A .
H8A H -0.0059 0.6045 0.0956 0.052 Uiso 1 1 calc R . .
H8B H -0.0203 0.5573 0.0594 0.052 Uiso 1 1 calc R . .
H8C H -0.0507 0.7097 0.0690 0.052 Uiso 1 1 calc R . .
C9 C 0.0768(3) 0.7888(5) 0.02848(11) 0.0452(12) Uani 1 1 d . A .
H9A H 0.0342 0.8585 0.0241 0.068 Uiso 1 1 calc R . .
H9B H 0.0658 0.7081 0.0138 0.068 Uiso 1 1 calc R . .
H9C H 0.1257 0.8350 0.0259 0.068 Uiso 1 1 calc R . .
C10 C 0.0643(2) 0.2591(5) 0.05562(11) 0.0369(11) Uani 1 1 d . A .
H10A H 0.0547 0.1742 0.0421 0.055 Uiso 1 1 calc R . .
H10B H 0.0213 0.3272 0.0498 0.055 Uiso 1 1 calc R . .
H10C H 0.0680 0.2306 0.0777 0.055 Uiso 1 1 calc R . .
C11 C 0.1480(3) 0.4025(5) 0.00855(11) 0.0509(14) Uani 1 1 d . A .
H11A H 0.1966 0.4474 0.0054 0.076 Uiso 1 1 calc R . .
H11B H 0.1051 0.4715 0.0034 0.076 Uiso 1 1 calc R . .
H11C H 0.1370 0.3185 -0.0052 0.076 Uiso 1 1 calc R . .
C12 C 0.2354(3) 0.2070(5) 0.05895(12) 0.0390(11) Uani 1 1 d . A .
H12A H 0.2196 0.1217 0.0461 0.059 Uiso 1 1 calc R . .
H12B H 0.2437 0.1810 0.0813 0.059 Uiso 1 1 calc R . .
H12C H 0.2839 0.2451 0.0539 0.059 Uiso 1 1 calc R . .
C13 C 0.2234(3) 0.8798(5) 0.19420(11) 0.0417(12) Uani 1 1 d . A .
H13A H 0.1752 0.8234 0.1904 0.062 Uiso 1 1 calc R . .
H13B H 0.2292 0.9293 0.1748 0.062 Uiso 1 1 calc R . .
H13C H 0.2212 0.9506 0.2108 0.062 Uiso 1 1 calc R . .
C14 C 0.2986(3) 0.6640(6) 0.24376(11) 0.0501(13) Uani 1 1 d . A .
H14A H 0.2907 0.7346 0.2597 0.075 Uiso 1 1 calc R . .
H14B H 0.3461 0.6090 0.2515 0.075 Uiso 1 1 calc R . .
H14C H 0.2538 0.5989 0.2396 0.075 Uiso 1 1 calc R . .
C15 C 0.3999(3) 0.8695(5) 0.21669(12) 0.0509(14) Uani 1 1 d . A .
H15A H 0.3963 0.9328 0.2345 0.076 Uiso 1 1 calc R . .
H15B H 0.4057 0.9275 0.1984 0.076 Uiso 1 1 calc R . .
H15C H 0.4451 0.8061 0.2224 0.076 Uiso 1 1 calc R . .
C16 C 0.3745(3) 0.3004(5) 0.21305(11) 0.0433(12) Uani 1 1 d . A .
H16A H 0.3272 0.2506 0.2027 0.065 Uiso 1 1 calc R . .
H16B H 0.3626 0.3601 0.2302 0.065 Uiso 1 1 calc R . .
H16C H 0.4145 0.2299 0.2216 0.065 Uiso 1 1 calc R . .
C17 C 0.5063(2) 0.4972(5) 0.20376(12) 0.0428(12) Uani 1 1 d . A .
H17A H 0.5423 0.4206 0.2125 0.064 Uiso 1 1 calc R . .
H17B H 0.4970 0.5604 0.2208 0.064 Uiso 1 1 calc R . .
H17C H 0.5290 0.5526 0.1885 0.064 Uiso 1 1 calc R . .
C18 C 0.4296(3) 0.3069(5) 0.14994(12) 0.0405(12) Uani 1 1 d . A .
H18A H 0.4636 0.2262 0.1578 0.061 Uiso 1 1 calc R . .
H18B H 0.4547 0.3663 0.1360 0.061 Uiso 1 1 calc R . .
H18C H 0.3799 0.2704 0.1382 0.061 Uiso 1 1 calc R . .

loop_
_atom_site_aniso_label
_atom_site_aniso_U_11
_atom_site_aniso_U_22
_atom_site_aniso_U_33
_atom_site_aniso_U_23
_atom_site_aniso_U_13
_atom_site_aniso_U_12
Br1 0.0319(3) 0.0164(3) 0.0385(3) 0.0027(3) -0.0004(2) -0.0024(3)
C1 0.009(4) 0.025(6) 0.048(5) -0.006(4) 0.008(3) 0.000(4)
C2 0.038(3) 0.057(4) 0.038(3) 0.005(3) 0.012(2) -0.002(3)
Br2 0.024(3) 0.040(6) 0.027(3) -0.004(3) 0.012(2) 0.012(3)
C90 0.012(13) 0.009(13) 0.011(13) 0.001(5) 0.007(5) 0.001(5)
C91 0.047(15) 0.046(15) 0.056(15) -0.004(9) -0.003(9) 0.002(9)
Ge1 0.0168(2) 0.0188(2) 0.0220(2) 0.00174(17) 0.00226(15) -0.00105(16)
Si1 0.0178(5) 0.0191(5) 0.0201(5) -0.0010(4) 0.0019(4) 0.0011(4)
Si2 0.0220(5) 0.0223(6) 0.0198(6) -0.0003(4) 0.0049(4) -0.0017(4)
Si3 0.0204(5) 0.0197(5) 0.0220(6) -0.0009(4) 0.0037(4) -0.0042(4)
Si4 0.0172(5) 0.0175(5) 0.0200(5) 0.0003(4) 0.0025(4) 0.0004(4)
Si5 0.0232(6) 0.0258(6) 0.0254(6) 0.0007(5) -0.0005(5) 0.0059(5)
Si6 0.0284(6) 0.0231(6) 0.0237(6) -0.0038(5) 0.0062(5) -0.0039(5)
Si7 0.0338(7) 0.0308(6) 0.0231(6) -0.0049(5) 0.0068(5) 0.0022(5)
Si8 0.0208(6) 0.0239(6) 0.0343(7) 0.0048(5) -0.0005(5) 0.0038(5)
C3 0.028(2) 0.037(3) 0.039(3) -0.015(2) 0.011(2) -0.004(2)
C4 0.049(3) 0.033(2) 0.025(2) 0.0074(19) 0.005(2) -0.006(2)
C5 0.026(2) 0.042(3) 0.034(2) -0.001(2) 0.0056(19) -0.0116(19)
C6 0.044(3) 0.021(2) 0.034(2) 0.0003(19) 0.004(2) -0.0028(19)
C7 0.033(2) 0.023(2) 0.045(3) -0.002(2) 0.005(2) 0.0035(19)
C8 0.019(2) 0.034(3) 0.049(3) -0.007(2) -0.0013(19) 0.0036(18)
C9 0.044(3) 0.054(3) 0.035(3) 0.014(2) 0.001(2) 0.015(2)
C10 0.030(2) 0.032(2) 0.049(3) -0.011(2) 0.006(2) -0.0102(19)
C11 0.083(4) 0.041(3) 0.028(3) -0.004(2) 0.010(3) -0.013(3)
C12 0.038(3) 0.028(2) 0.054(3) -0.013(2) 0.016(2) 0.000(2)
C13 0.054(3) 0.034(3) 0.039(3) -0.011(2) 0.013(2) 0.009(2)
C14 0.056(3) 0.065(4) 0.031(3) 0.004(2) 0.015(2) 0.010(3)
C15 0.056(3) 0.053(3) 0.041(3) -0.019(2) 0.004(3) -0.014(3)
C16 0.045(3) 0.037(3) 0.044(3) 0.018(2) -0.002(2) 0.003(2)
C17 0.023(2) 0.050(3) 0.050(3) 0.009(2) -0.007(2) 0.000(2)
C18 0.031(2) 0.028(2) 0.063(3) -0.002(2) 0.011(2) 0.010(2)

loop_
_atom_type_symbol
_atom_type_description
_atom_type_scat_dispersion_real
_atom_type_scat_dispersion_imag
_atom_type_scat_source
C C 0.0033 0.0016 'International Tables Vol C Tables 4.2.6.8 and 6.1.1.4'
H H 0.0000 0.0000 'International Tables Vol C Tables 4.2.6.8 and 6.1.1.4'
Si Si 0.0817 0.0704 'International Tables Vol C Tables 4.2.6.8 and 6.1.1.4'
Ge Ge 0.1547 1.8001 'International Tables Vol C Tables 4.2.6.8 and 6.1.1.4'
Br Br -0.2901 2.4595 'International Tables Vol C Tables 4.2.6.8 and 6.1.1.4'

loop_
_geom_angle_atom_site_label_1
_geom_angle_atom_site_label_2
_geom_angle_atom_site_label_3
_geom_angle
C2 C1 Ge1 117.3(8)
C91 C90 Ge1 116(3)
C90 Ge1 C1 95.1(13)
C90 Ge1 Br2 103.3(13)
C1 Ge1 Br2 8.4(7)
C90 Ge1 Br1 4.6(12)
C1 Ge1 Br1 99.1(4)
Br2 Ge1 Br1 107.4(3)
C90 Ge1 Si4 109.0(15)
C1 Ge1 Si4 114.8(4)
Br2 Ge1 Si4 109.8(4)
Br1 Ge1 Si4 108.95(3)
C90 Ge1 Si1 111.4(12)
C1 Ge1 Si1 114.6(4)
Br2 Ge1 Si1 112.2(3)
Br1 Ge1 Si1 107.51(3)
Si4 Ge1 Si1 110.86(4)
Si6 Si1 Si5 110.51(6)
Si6 Si1 Si2 110.96(6)
Si5 Si1 Si2 111.96(6)
Si6 Si1 Ge1 113.35(5)
Si5 Si1 Ge1 106.58(5)
Si2 Si1 Ge1 103.26(5)
C3 Si2 C4 106.6(2)
C3 Si2 Si3 109.75(15)
C4 Si2 Si3 108.87(15)
C3 Si2 Si1 112.24(14)
C4 Si2 Si1 112.38(16)
Si3 Si2 Si1 106.93(6)
C5 Si3 C6 106.8(2)
C5 Si3 Si2 110.41(15)
C6 Si3 Si2 106.78(15)
C5 Si3 Si4 111.43(15)
C6 Si3 Si4 112.35(15)
Si2 Si3 Si4 108.93(6)
Si8 Si4 Si3 110.33(6)
Si8 Si4 Si7 111.38(6)
Si3 Si4 Si7 107.52(6)
Si8 Si4 Ge1 110.58(5)
Si3 Si4 Ge1 102.20(5)
Si7 Si4 Ge1 114.38(5)
C7 Si5 C9 107.4(2)
C7 Si5 C8 109.2(2)
C9 Si5 C8 108.1(2)
C7 Si5 Si1 110.99(15)
C9 Si5 Si1 111.49(16)
C8 Si5 Si1 109.64(14)
C12 Si6 C11 108.6(2)
C12 Si6 C10 107.3(2)
C11 Si6 C10 108.4(2)
C12 Si6 Si1 112.42(15)
C11 Si6 Si1 107.47(16)
C10 Si6 Si1 112.47(15)
C14 Si7 C13 110.1(2)
C14 Si7 C15 106.0(2)
C13 Si7 C15 109.0(2)
C14 Si7 Si4 113.13(18)
C13 Si7 Si4 110.41(15)
C15 Si7 Si4 108.01(17)
C18 Si8 C16 110.3(2)
C18 Si8 C17 108.5(2)
C16 Si8 C17 107.7(2)
C18 Si8 Si4 110.09(16)
C16 Si8 Si4 110.93(16)
C17 Si8 Si4 109.30(16)

loop_
_geom_bond_atom_site_label_1
_geom_bond_atom_site_label_2
_geom_bond_distance
Br1 Ge1 2.3672(9)
C1 C2 1.500(15)
C1 Ge1 1.973(12)
Br2 Ge1 2.225(13)
C90 C91 1.450(10)
C90 Ge1 1.94(4)
Ge1 Si4 2.4083(13)
Ge1 Si1 2.4108(12)
Si1 Si6 2.3510(15)
Si1 Si5 2.3572(15)
Si1 Si2 2.3579(15)
Si2 C3 1.881(4)
Si2 C4 1.881(4)
Si2 Si3 2.3462(16)
Si3 C5 1.875(4)
Si3 C6 1.887(4)
Si3 Si4 2.3533(15)
Si4 Si8 2.3471(15)
Si4 Si7 2.3540(15)
Si5 C7 1.869(4)
Si5 C9 1.870(5)
Si5 C8 1.875(4)
Si6 C12 1.861(5)
Si6 C11 1.865(5)
Si6 C10 1.869(4)
Si7 C14 1.857(5)
Si7 C13 1.866(5)
Si7 C15 1.887(5)
Si8 C18 1.856(5)
Si8 C16 1.872(5)
Si8 C17 1.879(4)

loop_
_geom_torsion_atom_site_label_1
_geom_torsion_atom_site_label_2
_geom_torsion_atom_site_label_3
_geom_torsion_atom_site_label_4
_geom_torsion
C91 C90 Ge1 C1 -39(4)
C91 C90 Ge1 Br2 -38(4)
C91 C90 Ge1 Br1 169(23)
C91 C90 Ge1 Si4 79(4)
C91 C90 Ge1 Si1 -158(3)
C2 C1 Ge1 C90 55.0(17)
C2 C1 Ge1 Br2 -113(6)
C2 C1 Ge1 Br1 57.2(8)
C2 C1 Ge1 Si4 -58.7(9)
C2 C1 Ge1 Si1 171.3(6)
C90 Ge1 Si1 Si6 7.0(16)
C1 Ge1 Si1 Si6 -99.5(4)
Br2 Ge1 Si1 Si6 -108.3(4)
Br1 Ge1 Si1 Si6 9.61(6)
Si4 Ge1 Si1 Si6 128.60(5)
C90 Ge1 Si1 Si5 128.8(16)
C1 Ge1 Si1 Si5 22.3(4)
Br2 Ge1 Si1 Si5 13.5(4)
Br1 Ge1 Si1 Si5 131.39(5)
Si4 Ge1 Si1 Si5 -109.63(5)
C90 Ge1 Si1 Si2 -113.1(16)
C1 Ge1 Si1 Si2 140.4(4)
Br2 Ge1 Si1 Si2 131.6(4)
Br1 Ge1 Si1 Si2 -110.52(4)
Si4 Ge1 Si1 Si2 8.47(6)
Si6 Si1 Si2 C3 -23.88(17)
Si5 Si1 Si2 C3 -147.86(16)
Ge1 Si1 Si2 C3 97.88(16)
Si6 Si1 Si2 C4 96.31(17)
Si5 Si1 Si2 C4 -27.67(17)
Ge1 Si1 Si2 C4 -141.94(16)
Si6 Si1 Si2 Si3 -144.29(6)
Si5 Si1 Si2 Si3 91.74(7)
Ge1 Si1 Si2 Si3 -22.53(6)
C3 Si2 Si3 C5 30.6(2)
C4 Si2 Si3 C5 -85.8(2)
Si1 Si2 Si3 C5 152.54(15)
C3 Si2 Si3 C6 146.3(2)
C4 Si2 Si3 C6 30.0(2)
Si1 Si2 Si3 C6 -91.68(16)
C3 Si2 Si3 Si4 -92.11(16)
C4 Si2 Si3 Si4 151.51(17)
Si1 Si2 Si3 Si4 29.87(7)
C5 Si3 Si4 Si8 -27.49(16)
C6 Si3 Si4 Si8 -147.34(16)
Si2 Si3 Si4 Si8 94.57(7)
C5 Si3 Si4 Si7 94.16(16)
C6 Si3 Si4 Si7 -25.69(17)
Si2 Si3 Si4 Si7 -143.79(6)
C5 Si3 Si4 Ge1 -145.10(15)
C6 Si3 Si4 Ge1 95.04(16)
Si2 Si3 Si4 Ge1 -23.05(6)
C90 Ge1 Si4 Si8 14.1(12)
C1 Ge1 Si4 Si8 119.3(4)
Br2 Ge1 Si4 Si8 126.6(4)
Br1 Ge1 Si4 Si8 9.29(6)
Si1 Ge1 Si4 Si8 -108.82(6)
C90 Ge1 Si4 Si3 131.6(12)
C1 Ge1 Si4 Si3 -123.2(4)
Br2 Ge1 Si4 Si3 -115.9(4)
Br1 Ge1 Si4 Si3 126.74(4)
Si1 Ge1 Si4 Si3 8.63(6)
C90 Ge1 Si4 Si7 -112.5(12)
C1 Ge1 Si4 Si7 -7.4(4)
Br2 Ge1 Si4 Si7 -0.1(4)
Br1 Ge1 Si4 Si7 -117.40(5)
Si1 Ge1 Si4 Si7 124.49(6)
Si6 Si1 Si5 C7 176.13(16)
Si2 Si1 Si5 C7 -59.65(17)
Ge1 Si1 Si5 C7 52.57(17)
Si6 Si1 Si5 C9 -64.21(19)
Si2 Si1 Si5 C9 60.02(19)
Ge1 Si1 Si5 C9 172.23(18)
Si6 Si1 Si5 C8 55.43(17)
Si2 Si1 Si5 C8 179.66(16)
Ge1 Si1 Si5 C8 -68.12(17)
Si5 Si1 Si6 C12 179.82(17)
Si2 Si1 Si6 C12 55.02(18)
Ge1 Si1 Si6 C12 -60.63(18)
Si5 Si1 Si6 C11 60.3(2)
Si2 Si1 Si6 C11 -64.5(2)
Ge1 Si1 Si6 C11 179.9(2)
Si5 Si1 Si6 C10 -58.93(18)
Si2 Si1 Si6 C10 176.27(17)
Ge1 Si1 Si6 C10 60.62(18)
Si8 Si4 Si7 C14 -44.4(2)
Si3 Si4 Si7 C14 -165.37(19)
Ge1 Si4 Si7 C14 81.9(2)
Si8 Si4 Si7 C13 -168.29(18)
Si3 Si4 Si7 C13 70.72(18)
Ge1 Si4 Si7 C13 -42.00(18)
Si8 Si4 Si7 C15 72.66(19)
Si3 Si4 Si7 C15 -48.33(19)
Ge1 Si4 Si7 C15 -161.06(18)
Si3 Si4 Si8 C18 -54.24(17)
Si7 Si4 Si8 C18 -173.58(16)
Ge1 Si4 Si8 C18 58.08(17)
Si3 Si4 Si8 C16 -176.56(17)
Si7 Si4 Si8 C16 64.11(18)
Ge1 Si4 Si8 C16 -64.24(18)
Si3 Si4 Si8 C17 64.88(18)
Si7 Si4 Si8 C17 -54.46(18)
Ge1 Si4 Si8 C17 177.20(17)
